data_4328804
loop_
_publ_author_name
'Theodore Lazarides'
'Susanne Kuhri'
'Georgios Charalambidis'
'Manas K. Panda'
'Dirk M. Guldi'
'Athanassios G. Coutsolelos'

_publ_section_title
;
 Electron vs Energy Transfer in Arrays Featuring Two Bodipy Chromophores
 Axially Bound to a Sn(IV) Porphyrin via a Phenolate or Benzoate Bridge
;
_journal_name_full 'Inorganic Chemistry'
_journal_page_first 4193
_journal_page_last 4204
_journal_paper_doi 10.1021/ic2026472
_journal_volume 51
_journal_year 2012
_chemical_formula_sum 'C84 H66 B2 Cl6 F4 N8 O2 Sn'
_chemical_formula_weight 1648.46
_chemical_name_systematic
; 
 ? 
;
_space_group_IT_number 2
_symmetry_cell_setting triclinic
_symmetry_space_group_name_Hall '-P 1'
_symmetry_space_group_name_H-M 'P -1'
_atom_sites_solution_hydrogens geom
_atom_sites_solution_primary direct
_atom_sites_solution_secondary difmap
_audit_creation_method SHELXL-97
_cell_angle_alpha 89.81(3)
_cell_angle_beta 84.66(3)
_cell_angle_gamma 67.14(3)
_cell_formula_units_Z 2
_cell_length_a 11.840(2)
_cell_length_b 12.990(3)
_cell_length_c 26.731(5)
_cell_measurement_reflns_used 72851
_cell_measurement_temperature 250(2)
_cell_measurement_theta_max 58.4
_cell_measurement_theta_min 3.4
_cell_volume 3769.5(16)
_computing_cell_refinement 'STOE X-AREA'
_computing_data_collection 'STOE X-AREA'
_computing_data_reduction 'STOE X-RED'
_computing_molecular_graphics 'SHELXL-97 (Sheldrick, 2008)'
_computing_publication_material 'SHELXL-97 (Sheldrick, 2008)'
_computing_structure_refinement 'SHELXL-97 (Sheldrick, 2008)'
_computing_structure_solution SIR-92
_diffrn_ambient_temperature 250(2)
_diffrn_detector_area_resol_mean 6.67
_diffrn_measured_fraction_theta_full 1.000
_diffrn_measured_fraction_theta_max 1.000
_diffrn_measurement_device_type STOE
_diffrn_measurement_method 'rotation method'
_diffrn_radiation_monochromator graphite
_diffrn_radiation_source 'fine-focus sealed tube'
_diffrn_radiation_type MoK\a
_diffrn_radiation_wavelength 0.71073
_diffrn_reflns_av_R_equivalents 0.0000
_diffrn_reflns_av_sigmaI/netI 0.0529
_diffrn_reflns_limit_h_max 15
_diffrn_reflns_limit_h_min -15
_diffrn_reflns_limit_k_max 17
_diffrn_reflns_limit_k_min -17
_diffrn_reflns_limit_l_max 36
_diffrn_reflns_limit_l_min 0
_diffrn_reflns_number 19455
_diffrn_reflns_theta_full 28.70
_diffrn_reflns_theta_max 28.70
_diffrn_reflns_theta_min 1.70
_exptl_absorpt_coefficient_mu 0.617
_exptl_absorpt_correction_T_max 0.8366
_exptl_absorpt_correction_T_min 0.6447
_exptl_absorpt_correction_type numerical
_exptl_absorpt_process_details 'STOE X-Area'
_exptl_crystal_colour red
_exptl_crystal_density_diffrn 1.452
_exptl_crystal_description block
_exptl_crystal_F_000 1680
_exptl_crystal_size_max 0.78
_exptl_crystal_size_mid 0.42
_exptl_crystal_size_min 0.30
_refine_diff_density_max 0.964
_refine_diff_density_min -1.711
_refine_diff_density_rms 0.092
_refine_ls_extinction_method none
_refine_ls_goodness_of_fit_ref 1.030
_refine_ls_hydrogen_treatment constr
_refine_ls_matrix_type full
_refine_ls_number_parameters 975
_refine_ls_number_reflns 19455
_refine_ls_number_restraints 0
_refine_ls_restrained_S_all 1.030
_refine_ls_R_factor_all 0.0742
_refine_ls_R_factor_gt 0.0461
_refine_ls_shift/su_max 0.001
_refine_ls_shift/su_mean 0.000
_refine_ls_structure_factor_coef Fsqd
_refine_ls_weighting_details 'calc w=1/[\s^2^(Fo^2^)+(0.0626P)^2^+0.0000P] where P=(Fo^2^+2Fc^2^)/3'
_refine_ls_weighting_scheme calc
_refine_ls_wR_factor_gt 0.1058
_refine_ls_wR_factor_ref 0.1143
_reflns_number_gt 13357
_reflns_number_total 19455
_reflns_threshold_expression >2sigma(I)
_cod_data_source_file ic2026472_si_002.cif
_cod_data_source_block sntppbdp
_cod_original_cell_volume 3769.6(13)
_cod_database_code 4328804

loop_
_symmetry_equiv_pos_as_xyz
'x, y, z'
'-x, -y, -z'

loop_
_atom_site_label
_atom_site_type_symbol
_atom_site_fract_x
_atom_site_fract_y
_atom_site_fract_z
_atom_site_U_iso_or_equiv
_atom_site_adp_type
_atom_site_occupancy
_atom_site_symmetry_multiplicity
_atom_site_calc_flag
_atom_site_refinement_flags
Sn1 Sn 1.0000 0.5000 0.5000 0.01874(6) Uani 1 2 d S
Sn2 Sn 1.0000 0.0000 0.0000 0.02237(7) Uani 1 2 d S
B11 B 0.5243(3) 0.3130(3) 0.24317(12) 0.0274(6) Uani 1 1 d .
B12 B 0.7931(3) 0.6860(3) 0.22475(12) 0.0291(7) Uani 1 1 d .
F11 F 0.54908(18) 0.30089(16) 0.19088(6) 0.0375(4) Uani 1 1 d .
F12 F 0.72895(18) 0.73525(17) 0.27013(7) 0.0435(5) Uani 1 1 d .
F21 F 0.42410(16) 0.28466(16) 0.25774(7) 0.0387(4) Uani 1 1 d .
F22 F 0.83022(19) 0.76260(17) 0.19892(8) 0.0446(5) Uani 1 1 d .
N11 N 1.0181(2) 0.33896(18) 0.47806(8) 0.0205(4) Uani 1 1 d .
N12 N 1.13845(19) 0.49210(19) 0.44242(8) 0.0209(4) Uani 1 1 d .
N14 N 0.4957(2) 0.4351(2) 0.26056(9) 0.0277(5) Uani 1 1 d .
N13 N 0.6401(2) 0.2372(2) 0.26831(9) 0.0268(5) Uani 1 1 d .
N21 N 0.9280(2) -0.10932(19) 0.03615(8) 0.0237(5) Uani 1 1 d .
N22 N 0.82371(19) 0.12927(18) 0.00724(9) 0.0235(5) Uani 1 1 d .
N23 N 0.9073(2) 0.5785(2) 0.23349(9) 0.0314(5) Uani 1 1 d .
N24 N 0.7121(2) 0.6496(2) 0.19236(9) 0.0269(5) Uani 1 1 d .
O11 O 0.86406(17) 0.57771(16) 0.45388(7) 0.0257(4) Uani 1 1 d .
O12 O 1.03816(18) 0.04177(17) 0.06928(7) 0.0278(4) Uani 1 1 d .
C11 C 1.1814(3) 0.5748(2) 0.43253(11) 0.0245(6) Uani 1 1 d .
C12 C 0.7948(3) 0.2357(2) -0.00994(10) 0.0250(5) Uani 1 1 d .
C21 C 1.2798(3) 0.5340(2) 0.39155(11) 0.0276(6) Uani 1 1 d .
H21 H 1.3254 0.5735 0.3769 0.033 Uiso 1 1 calc R
C22 C 0.6630(3) 0.2959(2) 0.00013(11) 0.0281(6) Uani 1 1 d .
H22 H 0.6179 0.3706 -0.0075 0.034 Uiso 1 1 calc R
C31 C 1.2936(3) 0.4288(2) 0.37848(11) 0.0274(6) Uani 1 1 d .
H31 H 1.3499 0.3824 0.3528 0.033 Uiso 1 1 calc R
C32 C 0.6162(3) 0.2247(2) 0.02280(11) 0.0285(6) Uani 1 1 d .
H32 H 0.5328 0.2411 0.0331 0.034 Uiso 1 1 calc R
C41 C 1.2055(2) 0.4005(2) 0.41131(10) 0.0231(5) Uani 1 1 d .
C42 C 0.7180(2) 0.1194(2) 0.02808(10) 0.0248(5) Uani 1 1 d .
C51 C 1.1929(2) 0.2964(2) 0.41114(10) 0.0232(5) Uani 1 1 d .
C52 C 0.7092(3) 0.0242(2) 0.05171(10) 0.0256(6) Uani 1 1 d .
C61 C 1.1048(2) 0.2698(2) 0.44191(10) 0.0220(5) Uani 1 1 d .
C62 C 0.8071(3) -0.0801(2) 0.05559(10) 0.0253(6) Uani 1 1 d .
C71 C 1.0920(2) 0.1636(2) 0.44209(11) 0.0255(6) Uani 1 1 d .
H71 H 1.1403 0.1003 0.4216 0.031 Uiso 1 1 calc R
C72 C 0.7987(3) -0.1760(2) 0.08114(11) 0.0293(6) Uani 1 1 d .
H72 H 0.7276 -0.1793 0.0986 0.035 Uiso 1 1 calc R
C81 C 0.9977(2) 0.1713(2) 0.47724(11) 0.0246(5) Uani 1 1 d .
H81 H 0.9681 0.1150 0.4848 0.030 Uiso 1 1 calc R
C82 C 0.9127(3) -0.2605(2) 0.07516(11) 0.0293(6) Uani 1 1 d .
H82 H 0.9340 -0.3330 0.0873 0.035 Uiso 1 1 calc R
C91 C 0.9517(2) 0.2813(2) 0.50074(10) 0.0224(5) Uani 1 1 d .
C92 C 0.9952(3) -0.2186(2) 0.04684(10) 0.0250(5) Uani 1 1 d .
C101 C 0.8585(2) 0.3208(2) 0.54129(10) 0.0235(5) Uani 1 1 d .
C102 C 1.1222(3) -0.2798(2) 0.03347(10) 0.0269(6) Uani 1 1 d .
C111 C 0.7929(3) 0.2460(2) 0.55707(11) 0.0273(6) Uani 1 1 d .
C112 C 1.1719(3) -0.4033(2) 0.04179(11) 0.0265(6) Uani 1 1 d .
C121 C 0.8105(3) 0.1916(3) 0.60247(12) 0.0336(7) Uani 1 1 d .
H121 H 0.8649 0.2011 0.6237 0.040 Uiso 1 1 calc R
C122 C 1.1490(4) -0.4729(3) 0.00935(14) 0.0461(9) Uani 1 1 d .
H122 H 1.1001 -0.4419 -0.0169 0.055 Uiso 1 1 calc R
C131 C 0.7480(3) 0.1232(3) 0.61651(14) 0.0416(8) Uani 1 1 d .
H131 H 0.7606 0.0865 0.6471 0.050 Uiso 1 1 calc R
C132 C 1.1963(4) -0.5877(3) 0.01437(15) 0.0502(10) Uani 1 1 d .
H132 H 1.1795 -0.6332 -0.0086 0.060 Uiso 1 1 calc R
C141 C 0.6672(3) 0.1090(3) 0.58553(15) 0.0442(9) Uani 1 1 d .
H141 H 0.6246 0.0631 0.5952 0.053 Uiso 1 1 calc R
C142 C 1.2669(3) -0.6354(3) 0.05217(13) 0.0334(7) Uani 1 1 d .
H142 H 1.2956 -0.7129 0.0565 0.040 Uiso 1 1 calc R
C151 C 0.6494(3) 0.1621(3) 0.54056(15) 0.0462(9) Uani 1 1 d .
H151 H 0.5950 0.1521 0.5195 0.055 Uiso 1 1 calc R
C152 C 1.2950(5) -0.5680(3) 0.08357(17) 0.0734(16) Uani 1 1 d .
H152 H 1.3478 -0.5997 0.1086 0.088 Uiso 1 1 calc R
C161 C 0.7119(3) 0.2310(3) 0.52610(13) 0.0385(7) Uani 1 1 d .
H161 H 0.6991 0.2672 0.4954 0.046 Uiso 1 1 calc R
C162 C 1.2455(5) -0.4524(3) 0.07863(17) 0.0759(17) Uani 1 1 d .
H162 H 1.2634 -0.4071 0.1013 0.091 Uiso 1 1 calc R
C171 C 1.2866(3) 0.2049(2) 0.37769(10) 0.0249(5) Uani 1 1 d .
C172 C 0.5836(2) 0.0372(2) 0.07499(10) 0.0257(6) Uani 1 1 d .
C181 C 1.4109(3) 0.1645(2) 0.38662(11) 0.0282(6) Uani 1 1 d .
H181 H 1.4345 0.1962 0.4133 0.034 Uiso 1 1 calc R
C182 C 0.5245(3) -0.0293(3) 0.05868(11) 0.0317(6) Uani 1 1 d .
H182 H 0.5645 -0.0848 0.0333 0.038 Uiso 1 1 calc R
C191 C 1.4993(3) 0.0788(3) 0.35700(12) 0.0341(7) Uani 1 1 d .
H191 H 1.5825 0.0530 0.3633 0.041 Uiso 1 1 calc R
C192 C 0.4065(3) -0.0140(3) 0.07987(13) 0.0376(7) Uani 1 1 d .
H192 H 0.3666 -0.0578 0.0681 0.045 Uiso 1 1 calc R
C201 C 1.4649(3) 0.0311(3) 0.31781(12) 0.0372(7) Uani 1 1 d .
H201 H 1.5245 -0.0290 0.2984 0.045 Uiso 1 1 calc R
C202 C 0.3480(3) 0.0658(3) 0.11820(13) 0.0365(7) Uani 1 1 d .
H202 H 0.2685 0.0760 0.1325 0.044 Uiso 1 1 calc R
C211 C 1.3439(3) 0.0712(3) 0.30724(12) 0.0348(7) Uani 1 1 d .
H211 H 1.3217 0.0404 0.2799 0.042 Uiso 1 1 calc R
C212 C 0.4069(3) 0.1306(3) 0.13550(12) 0.0343(7) Uani 1 1 d .
H212 H 0.3682 0.1833 0.1621 0.041 Uiso 1 1 calc R
C221 C 1.2535(3) 0.1584(3) 0.33747(11) 0.0291(6) Uani 1 1 d .
H221 H 1.1708 0.1853 0.3305 0.035 Uiso 1 1 calc R
C222 C 0.5232(3) 0.1176(3) 0.11352(11) 0.0298(6) Uani 1 1 d .
H222 H 0.5614 0.1634 0.1247 0.036 Uiso 1 1 calc R
C231 C 0.8189(2) 0.5231(2) 0.42377(10) 0.0241(5) Uani 1 1 d .
C232 C 0.9897(3) 0.1437(2) 0.09237(10) 0.0256(6) Uani 1 1 d .
C241 C 0.8766(3) 0.4857(2) 0.37545(11) 0.0269(6) Uani 1 1 d .
H241 H 0.9517 0.4921 0.3652 0.032 Uiso 1 1 calc R
C242 C 1.0380(3) 0.2248(2) 0.08078(11) 0.0272(6) Uani 1 1 d .
H242 H 1.1007 0.2109 0.0543 0.033 Uiso 1 1 calc R
C251 C 0.8240(3) 0.4389(3) 0.34219(11) 0.0285(6) Uani 1 1 d .
H251 H 0.8632 0.4154 0.3096 0.034 Uiso 1 1 calc R
C252 C 0.9936(2) 0.3260(2) 0.10839(10) 0.0261(6) Uani 1 1 d .
H252 H 1.0269 0.3796 0.1002 0.031 Uiso 1 1 calc R
C261 C 0.7140(3) 0.4267(2) 0.35684(11) 0.0275(6) Uani 1 1 d .
C262 C 0.9007(3) 0.3493(2) 0.14793(11) 0.0276(6) Uani 1 1 d .
C271 C 0.6586(3) 0.4602(3) 0.40576(11) 0.0316(6) Uani 1 1 d .
H271 H 0.5853 0.4509 0.4164 0.038 Uiso 1 1 calc R
C272 C 0.8512(3) 0.2696(3) 0.15897(12) 0.0331(7) Uani 1 1 d .
H272 H 0.7879 0.2841 0.1852 0.040 Uiso 1 1 calc R
C281 C 0.7108(3) 0.5073(3) 0.43903(11) 0.0306(6) Uani 1 1 d .
H281 H 0.6730 0.5285 0.4720 0.037 Uiso 1 1 calc R
C282 C 0.8947(3) 0.1685(3) 0.13141(12) 0.0318(6) Uani 1 1 d .
H282 H 0.8596 0.1160 0.1392 0.038 Uiso 1 1 calc R
C291 C 0.6526(3) 0.3873(3) 0.31917(10) 0.0269(6) Uani 1 1 d .
C292 C 0.8590(3) 0.4581(3) 0.17664(11) 0.0280(6) Uani 1 1 d .
C301 C 0.5553(3) 0.4678(2) 0.29653(10) 0.0262(6) Uani 1 1 d .
C302 C 0.7481(3) 0.5452(2) 0.16758(11) 0.0270(6) Uani 1 1 d .
C311 C 0.5026(3) 0.5872(3) 0.30110(11) 0.0293(6) Uani 1 1 d .
C312 C 0.6566(3) 0.5528(3) 0.13485(12) 0.0318(6) Uani 1 1 d .
C321 C 0.4121(3) 0.6231(3) 0.26807(12) 0.0325(6) Uani 1 1 d .
H321 H 0.3609 0.6977 0.2630 0.039 Uiso 1 1 calc R
C322 C 0.5703(3) 0.6609(3) 0.14039(12) 0.0352(7) Uani 1 1 d .
H322 H 0.4996 0.6906 0.1231 0.042 Uiso 1 1 calc R
C331 C 0.4106(3) 0.5280(3) 0.24347(12) 0.0318(6) Uani 1 1 d .
C332 C 0.6045(3) 0.7196(3) 0.17601(11) 0.0301(6) Uani 1 1 d .
C341 C 0.7014(3) 0.1252(3) 0.26102(12) 0.0305(6) Uani 1 1 d .
C342 C 0.9972(3) 0.5691(3) 0.26314(12) 0.0369(7) Uani 1 1 d .
C351 C 0.7951(3) 0.0870(3) 0.29311(12) 0.0330(6) Uani 1 1 d .
H351 H 0.8502 0.0124 0.2953 0.040 Uiso 1 1 calc R
C352 C 1.0831(3) 0.4578(3) 0.26100(12) 0.0395(8) Uani 1 1 d .
H352 H 1.1531 0.4296 0.2788 0.047 Uiso 1 1 calc R
C361 C 0.7933(3) 0.1775(3) 0.32115(12) 0.0327(6) Uani 1 1 d .
C362 C 1.0469(3) 0.3966(3) 0.22836(12) 0.0352(7) Uani 1 1 d .
C371 C 0.6953(3) 0.2732(3) 0.30536(11) 0.0284(6) Uani 1 1 d .
C372 C 0.9362(3) 0.4735(3) 0.21009(11) 0.0294(6) Uani 1 1 d .
C382 C 1.0000(4) 0.6650(3) 0.29315(15) 0.0487(9) Uani 1 1 d .
H38A H 0.9968 0.7251 0.2710 0.073 Uiso 1 1 calc R
H38B H 1.0753 0.6406 0.3095 0.073 Uiso 1 1 calc R
H38C H 0.9296 0.6913 0.3184 0.073 Uiso 1 1 calc R
C391 C 0.3328(3) 0.5258(3) 0.20315(13) 0.0398(7) Uani 1 1 d .
H39A H 0.3796 0.5176 0.1706 0.060 Uiso 1 1 calc R
H39B H 0.2603 0.5951 0.2049 0.060 Uiso 1 1 calc R
H39C H 0.3077 0.4634 0.2077 0.060 Uiso 1 1 calc R
C392 C 1.1115(3) 0.2724(3) 0.21736(14) 0.0478(9) Uani 1 1 d .
H39D H 1.1828 0.2425 0.2362 0.072 Uiso 1 1 calc R
H39E H 1.1377 0.2585 0.1817 0.072 Uiso 1 1 calc R
H39F H 1.0553 0.2361 0.2271 0.072 Uiso 1 1 calc R
C401 C 0.8784(3) 0.1708(3) 0.36047(14) 0.0435(8) Uani 1 1 d .
H40A H 0.9323 0.0934 0.3641 0.065 Uiso 1 1 calc R
H40B H 0.8303 0.2011 0.3923 0.065 Uiso 1 1 calc R
H40C H 0.9274 0.2137 0.3504 0.065 Uiso 1 1 calc R
C402 C 0.5385(3) 0.8377(3) 0.19489(13) 0.0378(7) Uani 1 1 d .
H40D H 0.5123 0.8392 0.2304 0.057 Uiso 1 1 calc R
H40E H 0.4670 0.8738 0.1767 0.057 Uiso 1 1 calc R
H40F H 0.5933 0.8770 0.1898 0.057 Uiso 1 1 calc R
C411 C 0.6708(3) 0.0579(3) 0.22375(12) 0.0344(7) Uani 1 1 d .
H41A H 0.5822 0.0804 0.2258 0.052 Uiso 1 1 calc R
H41B H 0.7092 -0.0207 0.2310 0.052 Uiso 1 1 calc R
H41C H 0.7011 0.0700 0.1902 0.052 Uiso 1 1 calc R
C412 C 0.6482(3) 0.4636(3) 0.10120(14) 0.0442(8) Uani 1 1 d .
H41D H 0.6220 0.4133 0.1214 0.066 Uiso 1 1 calc R
H41E H 0.7283 0.4219 0.0832 0.066 Uiso 1 1 calc R
H41F H 0.5889 0.4983 0.0773 0.066 Uiso 1 1 calc R
C421 C 0.5344(3) 0.6637(3) 0.33361(13) 0.0356(7) Uani 1 1 d .
H42A H 0.4980 0.7395 0.3222 0.053 Uiso 1 1 calc R
H42B H 0.6232 0.6400 0.3315 0.053 Uiso 1 1 calc R
H42C H 0.5026 0.6613 0.3682 0.053 Uiso 1 1 calc R
C1S C 0.7604(3) 0.8350(3) 0.43467(12) 0.0362(7) Uani 1 1 d .
H1S H 0.8214 0.7659 0.4473 0.043 Uiso 1 1 calc R
C2S C 0.1140(3) 0.9161(3) 0.17095(14) 0.0391(7) Uani 1 1 d .
H2S H 0.0878 0.9772 0.1469 0.047 Uiso 1 1 calc R
Cl5S Cl -0.00025(8) 0.86224(8) 0.18006(4) 0.0470(2) Uani 1 1 d .
Cl2S Cl 0.70133(11) 0.79949(8) 0.38281(4) 0.0573(3) Uani 1 1 d .
Cl3S Cl 0.64210(9) 0.89906(9) 0.48309(4) 0.0530(2) Uani 1 1 d .
Cl1S Cl 0.83468(10) 0.92620(11) 0.41717(4) 0.0633(3) Uani 1 1 d .
Cl4S Cl 0.25371(9) 0.81316(9) 0.14564(5) 0.0708(3) Uani 1 1 d .
Cl6S Cl 0.13538(13) 0.97086(14) 0.22745(5) 0.0847(4) Uani 1 1 d .

loop_
_atom_site_aniso_label
_atom_site_aniso_U_11
_atom_site_aniso_U_22
_atom_site_aniso_U_33
_atom_site_aniso_U_23
_atom_site_aniso_U_13
_atom_site_aniso_U_12
Sn1 0.02022(12) 0.01749(13) 0.01969(13) -0.00146(10) -0.00114(9) -0.00881(10)
Sn2 0.02347(13) 0.01795(14) 0.02132(14) 0.00041(10) 0.00042(10) -0.00391(11)
B11 0.0311(16) 0.0288(17) 0.0258(16) 0.0005(13) -0.0054(12) -0.0150(14)
B12 0.0352(17) 0.0297(18) 0.0240(15) -0.0017(13) -0.0017(13) -0.0146(14)
F11 0.0513(11) 0.0376(11) 0.0256(9) -0.0020(8) -0.0081(8) -0.0186(9)
F12 0.0462(11) 0.0486(12) 0.0297(10) -0.0129(9) -0.0020(8) -0.0121(9)
F21 0.0338(9) 0.0387(11) 0.0506(11) 0.0060(9) -0.0093(8) -0.0207(8)
F22 0.0505(11) 0.0428(12) 0.0528(12) 0.0109(9) -0.0124(9) -0.0300(10)
N11 0.0241(11) 0.0157(11) 0.0234(11) -0.0025(8) -0.0012(8) -0.0097(9)
N12 0.0205(10) 0.0229(11) 0.0194(10) -0.0033(9) 0.0098(8) -0.0113(9)
N14 0.0307(12) 0.0310(13) 0.0246(12) 0.0015(10) -0.0052(9) -0.0150(11)
N13 0.0296(12) 0.0277(13) 0.0252(12) -0.0025(10) -0.0019(9) -0.0137(10)
N21 0.0283(11) 0.0184(11) 0.0239(11) 0.0044(9) 0.0031(9) -0.0099(9)
N22 0.0188(10) 0.0154(11) 0.0271(12) 0.0001(9) 0.0017(8) 0.0027(8)
N23 0.0309(13) 0.0370(15) 0.0287(13) -0.0015(11) -0.0054(10) -0.0152(11)
N24 0.0286(12) 0.0253(12) 0.0269(12) -0.0032(10) -0.0015(9) -0.0108(10)
O11 0.0286(10) 0.0230(10) 0.0269(10) 0.0019(8) -0.0146(8) -0.0088(8)
O12 0.0343(10) 0.0238(10) 0.0211(9) -0.0032(8) -0.0033(8) -0.0065(8)
C11 0.0277(13) 0.0221(14) 0.0260(14) 0.0000(11) -0.0015(11) -0.0124(11)
C12 0.0283(13) 0.0198(13) 0.0230(13) -0.0014(10) -0.0031(10) -0.0048(11)
C21 0.0258(13) 0.0267(15) 0.0315(15) 0.0004(12) 0.0054(11) -0.0133(12)
C22 0.0249(13) 0.0200(14) 0.0313(15) -0.0003(11) -0.0045(11) 0.0005(11)
C31 0.0290(14) 0.0257(15) 0.0260(14) -0.0048(11) 0.0067(11) -0.0111(12)
C32 0.0225(13) 0.0246(15) 0.0330(15) -0.0008(12) -0.0029(11) -0.0033(11)
C41 0.0233(12) 0.0213(13) 0.0242(13) -0.0005(10) -0.0019(10) -0.0081(11)
C42 0.0242(13) 0.0231(14) 0.0235(13) -0.0011(11) -0.0013(10) -0.0055(11)
C51 0.0235(12) 0.0232(14) 0.0222(13) -0.0013(10) -0.0019(10) -0.0085(11)
C52 0.0265(13) 0.0263(15) 0.0224(13) -0.0028(11) -0.0009(10) -0.0088(11)
C61 0.0240(12) 0.0194(13) 0.0223(13) -0.0016(10) -0.0046(10) -0.0076(10)
C62 0.0276(14) 0.0248(15) 0.0207(13) -0.0026(11) 0.0010(10) -0.0079(12)
C71 0.0266(13) 0.0176(13) 0.0307(14) -0.0031(11) -0.0011(11) -0.0073(11)
C72 0.0336(15) 0.0255(15) 0.0276(14) 0.0023(12) 0.0028(11) -0.0116(12)
C81 0.0285(13) 0.0184(13) 0.0293(14) -0.0013(11) -0.0014(11) -0.0120(11)
C82 0.0348(15) 0.0228(14) 0.0284(14) 0.0032(11) -0.0010(12) -0.0096(12)
C91 0.0219(12) 0.0224(13) 0.0251(13) 0.0005(10) -0.0037(10) -0.0107(11)
C92 0.0318(14) 0.0194(13) 0.0216(13) 0.0012(10) -0.0035(10) -0.0075(11)
C101 0.0256(13) 0.0211(13) 0.0265(13) 0.0010(11) -0.0017(10) -0.0125(11)
C102 0.0331(14) 0.0199(14) 0.0234(13) 0.0006(11) -0.0038(11) -0.0057(11)
C111 0.0284(14) 0.0189(14) 0.0338(15) -0.0053(11) 0.0062(11) -0.0105(11)
C112 0.0282(14) 0.0223(14) 0.0265(14) 0.0009(11) -0.0010(11) -0.0075(11)
C121 0.0356(16) 0.0281(16) 0.0372(17) 0.0017(13) 0.0045(13) -0.0143(13)
C122 0.070(2) 0.0310(18) 0.044(2) 0.0117(15) -0.0294(18) -0.0220(17)
C131 0.0464(19) 0.0246(16) 0.050(2) 0.0032(14) 0.0144(15) -0.0139(14)
C132 0.079(3) 0.0290(18) 0.050(2) 0.0036(16) -0.027(2) -0.0255(19)
C141 0.0433(19) 0.0287(17) 0.062(2) -0.0075(16) 0.0198(17) -0.0214(15)
C142 0.0295(15) 0.0206(14) 0.0484(19) 0.0047(13) -0.0056(13) -0.0075(12)
C151 0.0441(19) 0.045(2) 0.061(2) -0.0074(18) 0.0012(17) -0.0310(17)
C152 0.121(4) 0.029(2) 0.064(3) 0.0102(19) -0.061(3) -0.012(2)
C161 0.0419(18) 0.0398(19) 0.0413(18) -0.0015(15) -0.0017(14) -0.0246(15)
C162 0.142(5) 0.027(2) 0.057(3) 0.0064(18) -0.062(3) -0.019(2)
C171 0.0306(14) 0.0202(13) 0.0239(13) -0.0019(10) 0.0022(11) -0.0109(11)
C172 0.0252(13) 0.0260(14) 0.0234(13) 0.0001(11) -0.0020(10) -0.0072(11)
C181 0.0307(14) 0.0260(15) 0.0283(14) 0.0006(11) -0.0005(11) -0.0119(12)
C182 0.0362(16) 0.0333(17) 0.0271(15) -0.0007(12) -0.0034(12) -0.0152(13)
C191 0.0297(15) 0.0296(16) 0.0388(17) 0.0043(13) 0.0031(12) -0.0085(13)
C192 0.0382(17) 0.046(2) 0.0374(17) 0.0089(15) -0.0101(14) -0.0244(16)
C201 0.0444(18) 0.0247(16) 0.0365(17) -0.0047(13) 0.0128(14) -0.0108(14)
C202 0.0255(14) 0.0377(18) 0.0431(19) 0.0104(15) -0.0028(13) -0.0093(13)
C211 0.0475(18) 0.0301(16) 0.0273(15) -0.0051(12) 0.0051(13) -0.0175(14)
C212 0.0310(15) 0.0303(17) 0.0336(16) 0.0002(13) 0.0035(12) -0.0048(13)
C221 0.0328(15) 0.0290(16) 0.0272(14) -0.0023(12) 0.0004(11) -0.0147(13)
C222 0.0292(14) 0.0276(15) 0.0297(15) -0.0013(12) -0.0024(11) -0.0081(12)
C231 0.0260(13) 0.0193(13) 0.0271(14) 0.0013(11) -0.0096(11) -0.0076(11)
C232 0.0263(13) 0.0236(14) 0.0240(13) -0.0002(11) -0.0034(10) -0.0064(11)
C241 0.0258(13) 0.0300(15) 0.0270(14) -0.0011(11) -0.0038(11) -0.0129(12)
C242 0.0251(13) 0.0296(15) 0.0239(13) -0.0015(11) 0.0010(10) -0.0082(12)
C251 0.0288(14) 0.0317(16) 0.0244(14) -0.0040(12) -0.0020(11) -0.0113(12)
C252 0.0252(13) 0.0257(15) 0.0266(14) 0.0001(11) -0.0002(11) -0.0096(11)
C261 0.0302(14) 0.0278(15) 0.0272(14) 0.0007(11) -0.0061(11) -0.0137(12)
C262 0.0249(13) 0.0268(15) 0.0287(14) -0.0013(11) 0.0005(11) -0.0080(11)
C271 0.0295(15) 0.0421(18) 0.0291(15) -0.0020(13) -0.0032(12) -0.0204(14)
C272 0.0326(15) 0.0301(16) 0.0333(16) -0.0039(13) 0.0084(12) -0.0110(13)
C281 0.0347(15) 0.0381(17) 0.0225(14) -0.0008(12) -0.0031(11) -0.0178(14)
C282 0.0300(14) 0.0271(15) 0.0381(17) -0.0006(13) 0.0048(12) -0.0127(12)
C291 0.0294(14) 0.0323(16) 0.0235(13) 0.0007(11) -0.0023(11) -0.0170(12)
C292 0.0281(14) 0.0300(16) 0.0257(14) -0.0021(12) 0.0015(11) -0.0120(12)
C301 0.0281(13) 0.0310(15) 0.0228(13) -0.0022(11) -0.0013(10) -0.0153(12)
C302 0.0275(13) 0.0245(14) 0.0284(14) -0.0046(11) -0.0002(11) -0.0100(12)
C311 0.0316(14) 0.0326(16) 0.0266(14) 0.0010(12) 0.0000(11) -0.0164(13)
C312 0.0287(14) 0.0305(16) 0.0346(16) -0.0063(13) -0.0046(12) -0.0095(12)
C321 0.0330(15) 0.0289(16) 0.0348(16) 0.0037(13) -0.0051(12) -0.0108(13)
C322 0.0306(15) 0.0308(17) 0.0402(17) -0.0044(13) -0.0101(13) -0.0061(13)
C331 0.0335(15) 0.0321(16) 0.0309(15) 0.0013(13) -0.0038(12) -0.0137(13)
C332 0.0297(14) 0.0261(15) 0.0327(15) -0.0027(12) -0.0025(12) -0.0092(12)
C341 0.0323(15) 0.0291(16) 0.0325(15) -0.0016(12) 0.0004(12) -0.0155(13)
C342 0.0367(16) 0.048(2) 0.0321(16) 0.0020(14) -0.0055(13) -0.0228(15)
C351 0.0320(15) 0.0276(16) 0.0385(17) 0.0018(13) -0.0068(13) -0.0100(13)
C352 0.0297(15) 0.057(2) 0.0320(16) 0.0029(15) -0.0050(12) -0.0169(15)
C361 0.0307(15) 0.0325(17) 0.0358(16) 0.0025(13) -0.0066(12) -0.0126(13)
C362 0.0274(14) 0.0448(19) 0.0281(15) -0.0003(13) 0.0008(12) -0.0089(14)
C371 0.0320(14) 0.0314(16) 0.0257(14) 0.0002(12) -0.0049(11) -0.0164(13)
C372 0.0278(14) 0.0332(16) 0.0259(14) -0.0027(12) -0.0002(11) -0.0108(12)
C382 0.057(2) 0.057(2) 0.044(2) 0.0027(18) -0.0179(17) -0.033(2)
C391 0.0421(18) 0.0382(19) 0.0400(18) 0.0039(15) -0.0141(14) -0.0145(15)
C392 0.0388(18) 0.048(2) 0.0377(19) -0.0043(16) -0.0056(14) 0.0041(16)
C401 0.0451(19) 0.0384(19) 0.050(2) 0.0064(16) -0.0225(16) -0.0152(16)
C402 0.0392(17) 0.0246(16) 0.0451(19) -0.0053(14) -0.0084(14) -0.0064(14)
C411 0.0381(16) 0.0313(17) 0.0347(16) -0.0040(13) 0.0000(13) -0.0152(14)
C412 0.0386(18) 0.0376(19) 0.053(2) -0.0152(16) -0.0146(15) -0.0088(15)
C421 0.0389(17) 0.0302(17) 0.0384(17) -0.0049(13) -0.0043(13) -0.0141(14)
C1S 0.0383(17) 0.0313(17) 0.0359(17) 0.0020(13) -0.0081(13) -0.0093(14)
C2S 0.0362(16) 0.0335(18) 0.049(2) 0.0109(15) -0.0088(14) -0.0145(14)
Cl5S 0.0417(4) 0.0561(6) 0.0534(5) 0.0035(4) -0.0047(4) -0.0303(4)
Cl2S 0.0803(7) 0.0344(5) 0.0505(5) -0.0067(4) -0.0304(5) -0.0097(5)
Cl3S 0.0456(5) 0.0638(6) 0.0459(5) -0.0106(4) 0.0051(4) -0.0194(5)
Cl1S 0.0601(6) 0.0869(8) 0.0630(6) 0.0320(6) -0.0197(5) -0.0477(6)
Cl4S 0.0422(5) 0.0501(6) 0.1155(10) -0.0159(6) 0.0193(6) -0.0189(5)
Cl6S 0.0889(9) 0.1151(11) 0.0746(8) -0.0349(8) 0.0026(7) -0.0685(9)

loop_
_atom_type_symbol
_atom_type_description
_atom_type_scat_dispersion_real
_atom_type_scat_dispersion_imag
_atom_type_scat_source
C C 0.0033 0.0016 'International Tables Vol C Tables 4.2.6.8 and 6.1.1.4'
H H 0.0000 0.0000 'International Tables Vol C Tables 4.2.6.8 and 6.1.1.4'
B B 0.0013 0.0007 'International Tables Vol C Tables 4.2.6.8 and 6.1.1.4'
N N 0.0061 0.0033 'International Tables Vol C Tables 4.2.6.8 and 6.1.1.4'
O O 0.0106 0.0060 'International Tables Vol C Tables 4.2.6.8 and 6.1.1.4'
F F 0.0171 0.0103 'International Tables Vol C Tables 4.2.6.8 and 6.1.1.4'
Cl Cl 0.1484 0.1585 'International Tables Vol C Tables 4.2.6.8 and 6.1.1.4'
Sn Sn -0.6537 1.4246 'International Tables Vol C Tables 4.2.6.8 and 6.1.1.4'

loop_
_geom_angle_atom_site_label_1
_geom_angle_atom_site_label_2
_geom_angle_atom_site_label_3
_geom_angle
_geom_angle_site_symmetry_1
_geom_angle_site_symmetry_3
O11 Sn1 O11 179.999(1) 2_766 .
O11 Sn1 N11 86.38(8) 2_766 .
O11 Sn1 N11 93.62(8) . .
O11 Sn1 N11 93.62(8) 2_766 2_766
O11 Sn1 N11 86.38(8) . 2_766
N11 Sn1 N11 179.999(1) . 2_766
O11 Sn1 N12 88.69(9) 2_766 .
O11 Sn1 N12 91.31(9) . .
N11 Sn1 N12 89.75(9) . .
N11 Sn1 N12 90.24(9) 2_766 .
O11 Sn1 N12 91.31(9) 2_766 2_766
O11 Sn1 N12 88.69(9) . 2_766
N11 Sn1 N12 90.24(9) . 2_766
N11 Sn1 N12 89.76(9) 2_766 2_766
N12 Sn1 N12 179.998(1) . 2_766
O12 Sn2 O12 179.999(1) 2_755 .
O12 Sn2 N22 92.10(9) 2_755 2_755
O12 Sn2 N22 87.90(9) . 2_755
O12 Sn2 N22 87.90(9) 2_755 .
O12 Sn2 N22 92.10(9) . .
N22 Sn2 N22 180.0 2_755 .
O12 Sn2 N21 88.80(9) 2_755 2_755
O12 Sn2 N21 91.20(9) . 2_755
N22 Sn2 N21 90.28(9) 2_755 2_755
N22 Sn2 N21 89.72(9) . 2_755
O12 Sn2 N21 91.20(9) 2_755 .
O12 Sn2 N21 88.80(9) . .
N22 Sn2 N21 89.72(9) 2_755 .
N22 Sn2 N21 90.28(9) . .
N21 Sn2 N21 179.999(1) 2_755 .
F21 B11 F11 109.1(2) . .
F21 B11 N14 110.2(3) . .
F11 B11 N14 110.2(2) . .
F21 B11 N13 110.8(2) . .
F11 B11 N13 109.7(3) . .
N14 B11 N13 106.8(2) . .
F12 B12 F22 108.7(3) . .
F12 B12 N24 111.2(3) . .
F22 B12 N24 109.5(2) . .
F12 B12 N23 110.6(3) . .
F22 B12 N23 110.1(3) . .
N24 B12 N23 106.7(2) . .
C61 N11 C91 108.8(2) . .
C61 N11 Sn1 125.75(17) . .
C91 N11 Sn1 125.19(18) . .
C11 N12 C41 109.2(2) . .
C11 N12 Sn1 125.33(18) . .
C41 N12 Sn1 125.35(17) . .
C331 N14 C301 108.1(2) . .
C331 N14 B11 126.2(2) . .
C301 N14 B11 125.7(2) . .
C341 N13 C371 107.9(2) . .
C341 N13 B11 126.8(2) . .
C371 N13 B11 125.2(2) . .
C92 N21 C62 109.2(2) . .
C92 N21 Sn2 125.55(18) . .
C62 N21 Sn2 125.16(19) . .
C42 N22 C12 109.2(2) . .
C42 N22 Sn2 125.19(18) . .
C12 N22 Sn2 125.58(18) . .
C342 N23 C372 107.9(3) . .
C342 N23 B12 127.2(3) . .
C372 N23 B12 124.9(2) . .
C332 N24 C302 108.5(2) . .
C332 N24 B12 125.0(3) . .
C302 N24 B12 125.6(2) . .
C231 O11 Sn1 124.09(17) . .
C232 O12 Sn2 126.33(17) . .
N12 C11 C101 126.3(2) . 2_766
N12 C11 C21 107.8(2) . .
C101 C11 C21 125.8(2) 2_766 .
N22 C12 C102 126.8(3) . 2_755
N22 C12 C22 107.8(2) . .
C102 C12 C22 125.4(3) 2_755 .
C31 C21 C11 107.5(2) . .
C31 C21 H21 126.2 . .
C11 C21 H21 126.2 . .
C32 C22 C12 107.5(2) . .
C32 C22 H22 126.2 . .
C12 C22 H22 126.2 . .
C21 C31 C41 107.7(2) . .
C21 C31 H31 126.1 . .
C41 C31 H31 126.1 . .
C22 C32 C42 107.8(2) . .
C22 C32 H32 126.1 . .
C42 C32 H32 126.1 . .
N12 C41 C51 126.6(2) . .
N12 C41 C31 107.7(2) . .
C51 C41 C31 125.6(3) . .
N22 C42 C52 126.7(2) . .
N22 C42 C32 107.7(2) . .
C52 C42 C32 125.6(3) . .
C61 C51 C41 125.7(3) . .
C61 C51 C171 117.6(2) . .
C41 C51 C171 116.5(2) . .
C62 C52 C42 126.1(3) . .
C62 C52 C172 117.5(2) . .
C42 C52 C172 116.5(2) . .
N11 C61 C51 126.5(2) . .
N11 C61 C71 107.5(2) . .
C51 C61 C71 126.0(3) . .
N21 C62 C52 126.4(3) . .
N21 C62 C72 107.6(2) . .
C52 C62 C72 126.0(3) . .
C81 C71 C61 108.0(2) . .
C81 C71 H71 126.0 . .
C61 C71 H71 126.0 . .
C82 C72 C62 107.6(3) . .
C82 C72 H72 126.2 . .
C62 C72 H72 126.2 . .
C71 C81 C91 107.6(2) . .
C71 C81 H81 126.2 . .
C91 C81 H81 126.2 . .
C72 C82 C92 107.8(3) . .
C72 C82 H82 126.1 . .
C92 C82 H82 126.1 . .
N11 C91 C101 126.4(2) . .
N11 C91 C81 108.0(2) . .
C101 C91 C81 125.5(2) . .
N21 C92 C102 126.8(2) . .
N21 C92 C82 107.8(2) . .
C102 C92 C82 125.4(3) . .
C91 C101 C11 126.4(2) . 2_766
C91 C101 C111 116.7(2) . .
C11 C101 C111 116.8(2) 2_766 .
C92 C102 C12 125.3(3) . 2_755
C92 C102 C112 117.4(2) . .
C12 C102 C112 117.2(2) 2_755 .
C161 C111 C121 119.1(3) . .
C161 C111 C101 119.6(3) . .
C121 C111 C101 121.3(3) . .
C162 C112 C122 117.0(3) . .
C162 C112 C102 123.6(3) . .
C122 C112 C102 119.4(3) . .
C131 C121 C111 120.4(3) . .
C131 C121 H121 119.8 . .
C111 C121 H121 119.8 . .
C112 C122 C132 121.6(3) . .
C112 C122 H122 119.2 . .
C132 C122 H122 119.2 . .
C141 C131 C121 120.2(3) . .
C141 C131 H131 119.9 . .
C121 C131 H131 119.9 . .
C142 C132 C122 120.8(3) . .
C142 C132 H132 119.6 . .
C122 C132 H132 119.6 . .
C151 C141 C131 119.9(3) . .
C151 C141 H141 120.1 . .
C131 C141 H141 120.1 . .
C132 C142 C152 118.5(3) . .
C132 C142 H142 120.8 . .
C152 C142 H142 120.8 . .
C141 C151 C161 120.3(3) . .
C141 C151 H151 119.8 . .
C161 C151 H151 119.8 . .
C142 C152 C162 120.2(3) . .
C142 C152 H152 119.9 . .
C162 C152 H152 119.9 . .
C111 C161 C151 120.1(3) . .
C111 C161 H161 119.9 . .
C151 C161 H161 119.9 . .
C112 C162 C152 121.9(4) . .
C112 C162 H162 119.1 . .
C152 C162 H162 119.1 . .
C221 C171 C181 118.7(3) . .
C221 C171 C51 121.6(3) . .
C181 C171 C51 119.8(3) . .
C222 C172 C182 118.7(3) . .
C222 C172 C52 119.9(3) . .
C182 C172 C52 121.4(3) . .
C191 C181 C171 121.2(3) . .
C191 C181 H181 119.4 . .
C171 C181 H181 119.4 . .
C192 C182 C172 120.5(3) . .
C192 C182 H182 119.8 . .
C172 C182 H182 119.8 . .
C181 C191 C201 119.7(3) . .
C181 C191 H191 120.2 . .
C201 C191 H191 120.2 . .
C202 C192 C182 120.2(3) . .
C202 C192 H192 119.9 . .
C182 C192 H192 119.9 . .
C211 C201 C191 120.4(3) . .
C211 C201 H201 119.8 . .
C191 C201 H201 119.8 . .
C192 C202 C212 119.8(3) . .
C192 C202 H202 120.1 . .
C212 C202 H202 120.1 . .
C201 C211 C221 120.0(3) . .
C201 C211 H211 120.0 . .
C221 C211 H211 120.0 . .
C202 C212 C222 120.2(3) . .
C202 C212 H212 119.9 . .
C222 C212 H212 119.9 . .
C171 C221 C211 120.0(3) . .
C171 C221 H221 120.0 . .
C211 C221 H221 120.0 . .
C212 C222 C172 120.6(3) . .
C212 C222 H222 119.7 . .
C172 C222 H222 119.7 . .
O11 C231 C281 121.1(3) . .
O11 C231 C241 120.2(2) . .
C281 C231 C241 118.6(2) . .
O12 C232 C282 120.2(3) . .
O12 C232 C242 121.5(2) . .
C282 C232 C242 118.1(3) . .
C231 C241 C251 120.7(3) . .
C231 C241 H241 119.6 . .
C251 C241 H241 119.6 . .
C252 C242 C232 120.3(3) . .
C252 C242 H242 119.8 . .
C232 C242 H242 119.8 . .
C261 C251 C241 120.6(3) . .
C261 C251 H251 119.7 . .
C241 C251 H251 119.7 . .
C262 C252 C242 121.3(3) . .
C262 C252 H252 119.3 . .
C242 C252 H252 119.3 . .
C251 C261 C271 118.8(3) . .
C251 C261 C291 119.7(3) . .
C271 C261 C291 121.3(3) . .
C272 C262 C252 118.4(3) . .
C272 C262 C292 122.9(3) . .
C252 C262 C292 118.7(3) . .
C281 C271 C261 120.7(3) . .
C281 C271 H271 119.6 . .
C261 C271 H271 119.6 . .
C262 C272 C282 120.6(3) . .
C262 C272 H272 119.7 . .
C282 C272 H272 119.7 . .
C231 C281 C271 120.5(3) . .
C231 C281 H281 119.7 . .
C271 C281 H281 119.7 . .
C272 C282 C232 121.2(3) . .
C272 C282 H282 119.4 . .
C232 C282 H282 119.4 . .
C301 C291 C371 121.3(3) . .
C301 C291 C261 118.2(3) . .
C371 C291 C261 120.4(3) . .
C302 C292 C372 121.2(3) . .
C302 C292 C262 119.9(3) . .
C372 C292 C262 118.8(3) . .
N14 C301 C291 120.3(3) . .
N14 C301 C311 107.9(2) . .
C291 C301 C311 131.7(3) . .
N24 C302 C292 120.0(3) . .
N24 C302 C312 107.7(2) . .
C292 C302 C312 132.3(3) . .
C321 C311 C301 106.4(3) . .
C321 C311 C421 124.3(3) . .
C301 C311 C421 129.3(3) . .
C322 C312 C302 106.2(3) . .
C322 C312 C412 124.4(3) . .
C302 C312 C412 129.4(3) . .
C311 C321 C331 108.0(3) . .
C311 C321 H321 126.0 . .
C331 C321 H321 126.0 . .
C312 C322 C332 109.2(3) . .
C312 C322 H322 125.4 . .
C332 C322 H322 125.4 . .
N14 C331 C321 109.6(3) . .
N14 C331 C391 123.3(3) . .
C321 C331 C391 127.1(3) . .
N24 C332 C322 108.4(3) . .
N24 C332 C402 123.1(3) . .
C322 C332 C402 128.5(3) . .
N13 C341 C351 109.3(3) . .
N13 C341 C411 123.3(3) . .
C351 C341 C411 127.4(3) . .
N23 C342 C352 109.4(3) . .
N23 C342 C382 123.5(3) . .
C352 C342 C382 127.1(3) . .
C361 C351 C341 108.7(3) . .
C361 C351 H351 125.6 . .
C341 C351 H351 125.6 . .
C362 C352 C342 108.4(3) . .
C362 C352 H352 125.8 . .
C342 C352 H352 125.8 . .
C351 C361 C371 106.1(3) . .
C351 C361 C401 125.0(3) . .
C371 C361 C401 128.8(3) . .
C352 C362 C372 106.3(3) . .
C352 C362 C392 125.1(3) . .
C372 C362 C392 128.6(3) . .
C291 C371 N13 120.1(3) . .
C291 C371 C361 132.0(3) . .
N13 C371 C361 107.9(3) . .
C292 C372 N23 120.7(3) . .
C292 C372 C362 131.4(3) . .
N23 C372 C362 107.9(3) . .
C342 C382 H38A 109.5 . .
C342 C382 H38B 109.5 . .
H38A C382 H38B 109.5 . .
C342 C382 H38C 109.5 . .
H38A C382 H38C 109.5 . .
H38B C382 H38C 109.5 . .
C331 C391 H39A 109.5 . .
C331 C391 H39B 109.5 . .
H39A C391 H39B 109.5 . .
C331 C391 H39C 109.5 . .
H39A C391 H39C 109.5 . .
H39B C391 H39C 109.5 . .
C362 C392 H39D 109.5 . .
C362 C392 H39E 109.5 . .
H39D C392 H39E 109.5 . .
C362 C392 H39F 109.5 . .
H39D C392 H39F 109.5 . .
H39E C392 H39F 109.5 . .
C361 C401 H40A 109.5 . .
C361 C401 H40B 109.5 . .
H40A C401 H40B 109.5 . .
C361 C401 H40C 109.5 . .
H40A C401 H40C 109.5 . .
H40B C401 H40C 109.5 . .
C332 C402 H40D 109.5 . .
C332 C402 H40E 109.5 . .
H40D C402 H40E 109.5 . .
C332 C402 H40F 109.5 . .
H40D C402 H40F 109.5 . .
H40E C402 H40F 109.5 . .
C341 C411 H41A 109.5 . .
C341 C411 H41B 109.5 . .
H41A C411 H41B 109.5 . .
C341 C411 H41C 109.5 . .
H41A C411 H41C 109.5 . .
H41B C411 H41C 109.5 . .
C312 C412 H41D 109.5 . .
C312 C412 H41E 109.5 . .
H41D C412 H41E 109.5 . .
C312 C412 H41F 109.5 . .
H41D C412 H41F 109.5 . .
H41E C412 H41F 109.5 . .
C311 C421 H42A 109.5 . .
C311 C421 H42B 109.5 . .
H42A C421 H42B 109.5 . .
C311 C421 H42C 109.5 . .
H42A C421 H42C 109.5 . .
H42B C421 H42C 109.5 . .
Cl2S C1S Cl3S 110.60(18) . .
Cl2S C1S Cl1S 110.44(18) . .
Cl3S C1S Cl1S 109.54(19) . .
Cl2S C1S H1S 108.7 . .
Cl3S C1S H1S 108.7 . .
Cl1S C1S H1S 108.7 . .
Cl5S C2S Cl4S 110.90(19) . .
Cl5S C2S Cl6S 111.1(2) . .
Cl4S C2S Cl6S 109.47(19) . .
Cl5S C2S H2S 108.4 . .
Cl4S C2S H2S 108.4 . .
Cl6S C2S H2S 108.4 . .

loop_
_geom_bond_atom_site_label_1
_geom_bond_atom_site_label_2
_geom_bond_distance
_geom_bond_site_symmetry_2
Sn1 O11 2.0562(19) 2_766
Sn1 O11 2.0563(19) .
Sn1 N11 2.098(2) .
Sn1 N11 2.098(2) 2_766
Sn1 N12 2.114(2) .
Sn1 N12 2.114(2) 2_766
Sn2 O12 2.069(2) 2_755
Sn2 O12 2.069(2) .
Sn2 N22 2.102(2) 2_755
Sn2 N22 2.102(2) .
Sn2 N21 2.111(2) 2_755
Sn2 N21 2.111(2) .
B11 F21 1.395(4) .
B11 F11 1.398(4) .
B11 N14 1.551(4) .
B11 N13 1.556(4) .
B12 F12 1.384(4) .
B12 F22 1.393(4) .
B12 N24 1.549(4) .
B12 N23 1.557(4) .
N11 C61 1.378(3) .
N11 C91 1.383(3) .
N12 C11 1.371(3) .
N12 C41 1.374(4) .
N14 C331 1.348(4) .
N14 C301 1.402(4) .
N13 C341 1.354(4) .
N13 C371 1.410(4) .
N21 C92 1.375(3) .
N21 C62 1.380(4) .
N22 C42 1.374(3) .
N22 C12 1.377(3) .
N23 C342 1.353(4) .
N23 C372 1.405(4) .
N24 C332 1.358(4) .
N24 C302 1.401(4) .
O11 C231 1.347(3) .
O12 C232 1.346(3) .
C11 C101 1.414(4) 2_766
C11 C21 1.457(4) .
C12 C102 1.418(4) 2_755
C12 C22 1.447(4) .
C21 C31 1.356(4) .
C21 H21 0.9400 .
C22 C32 1.365(4) .
C22 H22 0.9400 .
C31 C41 1.455(4) .
C31 H31 0.9400 .
C32 C42 1.447(4) .
C32 H32 0.9400 .
C41 C51 1.417(4) .
C42 C52 1.422(4) .
C51 C61 1.415(4) .
C51 C171 1.496(4) .
C52 C62 1.412(4) .
C52 C172 1.504(4) .
C61 C71 1.446(4) .
C62 C72 1.451(4) .
C71 C81 1.363(4) .
C71 H71 0.9400 .
C72 C82 1.365(4) .
C72 H72 0.9400 .
C81 C91 1.438(4) .
C81 H81 0.9400 .
C82 C92 1.448(4) .
C82 H82 0.9400 .
C91 C101 1.414(4) .
C92 C102 1.412(4) .
C101 C11 1.414(4) 2_766
C101 C111 1.500(4) .
C102 C12 1.418(4) 2_755
C102 C112 1.502(4) .
C111 C161 1.392(4) .
C111 C121 1.394(4) .
C112 C162 1.364(5) .
C112 C122 1.372(4) .
C121 C131 1.390(4) .
C121 H121 0.9400 .
C122 C132 1.386(5) .
C122 H122 0.9400 .
C131 C141 1.386(5) .
C131 H131 0.9400 .
C132 C142 1.361(5) .
C132 H132 0.9400 .
C141 C151 1.377(5) .
C141 H141 0.9400 .
C142 C152 1.365(5) .
C142 H142 0.9400 .
C151 C161 1.398(4) .
C151 H151 0.9400 .
C152 C162 1.395(5) .
C152 H152 0.9400 .
C161 H161 0.9400 .
C162 H162 0.9400 .
C171 C221 1.394(4) .
C171 C181 1.400(4) .
C172 C222 1.398(4) .
C172 C182 1.398(4) .
C181 C191 1.381(4) .
C181 H181 0.9400 .
C182 C192 1.396(4) .
C182 H182 0.9400 .
C191 C201 1.389(5) .
C191 H191 0.9400 .
C192 C202 1.386(5) .
C192 H192 0.9400 .
C201 C211 1.378(5) .
C201 H201 0.9400 .
C202 C212 1.388(5) .
C202 H202 0.9400 .
C211 C221 1.409(4) .
C211 H211 0.9400 .
C212 C222 1.393(4) .
C212 H212 0.9400 .
C221 H221 0.9400 .
C222 H222 0.9400 .
C231 C281 1.397(4) .
C231 C241 1.398(4) .
C232 C282 1.400(4) .
C232 C242 1.402(4) .
C241 C251 1.396(4) .
C241 H241 0.9400 .
C242 C252 1.395(4) .
C242 H242 0.9400 .
C251 C261 1.393(4) .
C251 H251 0.9400 .
C252 C262 1.394(4) .
C252 H252 0.9400 .
C261 C271 1.397(4) .
C261 C291 1.494(4) .
C262 C272 1.394(4) .
C262 C292 1.492(4) .
C271 C281 1.396(4) .
C271 H271 0.9400 .
C272 C282 1.394(4) .
C272 H272 0.9400 .
C281 H281 0.9400 .
C282 H282 0.9400 .
C291 C301 1.406(4) .
C291 C371 1.406(4) .
C292 C302 1.402(4) .
C292 C372 1.403(4) .
C301 C311 1.430(4) .
C302 C312 1.428(4) .
C311 C321 1.389(4) .
C311 C421 1.497(4) .
C312 C322 1.378(4) .
C312 C412 1.508(4) .
C321 C331 1.408(4) .
C321 H321 0.9400 .
C322 C332 1.403(4) .
C322 H322 0.9400 .
C331 C391 1.489(4) .
C332 C402 1.490(4) .
C341 C351 1.400(4) .
C341 C411 1.486(4) .
C342 C352 1.406(5) .
C342 C382 1.496(5) .
C351 C361 1.388(4) .
C351 H351 0.9400 .
C352 C362 1.383(5) .
C352 H352 0.9400 .
C361 C371 1.427(4) .
C361 C401 1.501(4) .
C362 C372 1.433(4) .
C362 C392 1.510(5) .
C382 H38A 0.9700 .
C382 H38B 0.9700 .
C382 H38C 0.9700 .
C391 H39A 0.9700 .
C391 H39B 0.9700 .
C391 H39C 0.9700 .
C392 H39D 0.9700 .
C392 H39E 0.9700 .
C392 H39F 0.9700 .
C401 H40A 0.9700 .
C401 H40B 0.9700 .
C401 H40C 0.9700 .
C402 H40D 0.9700 .
C402 H40E 0.9700 .
C402 H40F 0.9700 .
C411 H41A 0.9700 .
C411 H41B 0.9700 .
C411 H41C 0.9700 .
C412 H41D 0.9700 .
C412 H41E 0.9700 .
C412 H41F 0.9700 .
C421 H42A 0.9700 .
C421 H42B 0.9700 .
C421 H42C 0.9700 .
C1S Cl2S 1.749(3) .
C1S Cl3S 1.759(4) .
C1S Cl1S 1.768(3) .
C1S H1S 0.9900 .
C2S Cl5S 1.747(3) .
C2S Cl4S 1.749(4) .
C2S Cl6S 1.752(4) .
C2S H2S 0.9900 .
